data_8101643
loop_
_publ_author_name
'Zheng, Yue-Qing'
'Nuss, J\"urgen'
'von Schnering, Hans Georg'

_publ_section_title
;
Crystal structure of dicopper(I) octa<i>-\m</i>~3~-chlorohexachloro-
<i>octahedro</i>-hexatungstate(2-), Cu~2~[(W~6~Cl)Cl]
;
_journal_issue 4
_journal_name_full 'Zeitschrift f\"ur Kristallographie - New Crystal Structures'
_journal_page_first 680
_journal_page_last 680
_journal_volume 213
_journal_year 1998
_chemical_formula_structural 'Cu2 [(W6 Cl8)Cl6]'
_chemical_formula_sum 'Cl14 Cu2 W6'
_chemical_formula_weight 1726.48
_space_group_IT_number 201
_symmetry_cell_setting cubic
_symmetry_space_group_name_Hall '-P 2ab 2bc 3'
_symmetry_space_group_name_H-M 'P n -3 :2'
_cell_angle_alpha 90.00
_cell_angle_beta 90.00
_cell_angle_gamma 90.00
_cell_formula_units_Z 4
_cell_length_a 12.8052(5)
_cell_length_b 12.8052(5)
_cell_length_c 12.8052(5)
_cell_measurement_temperature 293(2)
_cell_volume 2099.71(14)
_diffrn_ambient_temperature 293(2)
_exptl_crystal_density_diffrn 5.461
_refine_ls_R_factor_obs 0.0778
_refine_ls_wR_factor_obs 0.1147
_cod_original_sg_symbol_H-M 'P n -3'
_cod_database_code 8101643

loop_
_symmetry_equiv_pos_as_xyz
'x, y, z'
'-x+1/2, -y+1/2, z'
'-x+1/2, y, -z+1/2'
'x, -y+1/2, -z+1/2'
'z, x, y'
'z, -x+1/2, -y+1/2'
'-z+1/2, -x+1/2, y'
'-z+1/2, x, -y+1/2'
'y, z, x'
'-y+1/2, z, -x+1/2'
'y, -z+1/2, -x+1/2'
'-y+1/2, -z+1/2, x'
'-x, -y, -z'
'x-1/2, y-1/2, -z'
'x-1/2, -y, z-1/2'
'-x, y-1/2, z-1/2'
'-z, -x, -y'
'-z, x-1/2, y-1/2'
'z-1/2, x-1/2, -y'
'z-1/2, -x, y-1/2'
'-y, -z, -x'
'y-1/2, -z, x-1/2'
'-y, z-1/2, x-1/2'
'y-1/2, z-1/2, -x'

loop_
_atom_site_aniso_label
_atom_site_aniso_U_11
_atom_site_aniso_U_22
_atom_site_aniso_U_33
_atom_site_aniso_U_23
_atom_site_aniso_U_13
_atom_site_aniso_U_12
W 0.0136(9) 0.0163(9) 0.0153(9) -0.0029(7) -0.0028(7) -0.0021(7)
Cl1 0.028(4) 0.028(4) 0.028(4) -0.010(5) -0.010(5) -0.010(5)
Cl2 0.022(5) 0.025(5) 0.025(5) -0.008(5) 0.003(5) -0.014(4)
Cl3 0.013(5) 0.033(6) 0.029(6) -0.002(5) 0.001(5) 0.004(5)
Cu 0.035(2) 0.035(2) 0.035(2) -0.002(3) -0.002(3) -0.002(3)

loop_
_atom_site_label
_atom_site_type_symbol
_atom_site_fract_x
_atom_site_fract_y
_atom_site_fract_z
_atom_site_U_iso_or_equiv
_atom_site_thermal_displace_type
_atom_site_occupancy
_atom_site_calc_flag
_atom_site_refinement_flags
_atom_site_disorder_group
W W 0.13760(11) -0.02654(12) 0.03346(12) 0.0151(5) Uani 1 d . .
Cl1 Cl 0.1393(7) 0.1393(7) 0.1393(7) 0.028(4) Uani 1 d S .
Cl2 Cl 0.1873(7) 0.0748(8) -0.1252(8) 0.024(2) Uani 1 d . .
Cl3 Cl 0.3197(7) -0.0652(8) 0.0832(8) 0.025(2) Uani 1 d . .
Cu Cu 0.4339(4) 0.4339(4) 0.4339(4) 0.035(2) Uani 1 d S .

loop_
_geom_bond_atom_site_label_1
_geom_bond_atom_site_label_2
_geom_bond_distance
_geom_bond_site_symmetry_2
_geom_bond_publ_flag
W Cl3 2.468(9) . ?
W Cl2 2.475(10) 9 ?
W Cl2 2.487(9) 17 ?
W Cl2 2.494(10) . ?
W Cl1 2.519(13) . ?
W W 2.605(3) 5 ?
W W 2.605(3) 9 ?
W W 2.613(3) 21 ?
W W 2.613(3) 17 ?
Cl1 W 2.519(13) 9 ?
Cl1 W 2.519(13) 5 ?
Cl2 W 2.475(10) 5 ?
Cl2 W 2.488(9) 21 ?
Cl3 Cu 2.238(10) 4 ?
Cu Cl3 2.238(10) 12 ?
Cu Cl3 2.238(10) 8 ?
Cu Cl3 2.238(10) 4 ?
Cu Cu 2.93(2) 13_666 ?
